data_4323765
loop_
_publ_author_name
'William Clegg'
'Fiona J. Craig'
'Kenneth W. Henderson'
'Alan R. Kennedy'
'Robert E. Mulvey'
'Paul A. O'Neil'
'David Reed'

_publ_section_title
;
 Solid State Structures and Dynamic Solution Equilibria of
 Bis(dibenzylamido)magnesium Complexes: Aggregation Dependence on
 Stoichiometry and Denticity of Donor Solvent
;
_journal_name_full 'Inorganic Chemistry'
_journal_page_first 6238
_journal_page_last 6246
_journal_paper_doi 10.1021/ic970912a
_journal_volume 36
_journal_year 1997
_chemical_formula_sum 'C34 H44 Mg N4'
_chemical_formula_weight 533.04
_chemical_name_systematic
;
 ?
;
_space_group_IT_number 15
_symmetry_cell_setting monoclinic
_symmetry_space_group_name_Hall '-C 2yc'
_symmetry_space_group_name_H-M 'C 1 2/c 1'
_atom_sites_solution_hydrogens geom
_atom_sites_solution_primary direct
_atom_sites_solution_secondary difmap
_audit_creation_method SHELXL-97
_cell_angle_alpha 90.00
_cell_angle_beta 95.50(2)
_cell_angle_gamma 90.00
_cell_formula_units_Z 4
_cell_length_a 10.052(2)
_cell_length_b 14.698(3)
_cell_length_c 20.514(4)
_cell_measurement_reflns_used 32
_cell_measurement_temperature 160(2)
_cell_measurement_theta_max 12.50
_cell_measurement_theta_min 10.78
_cell_volume 3016.9(10)
_computing_cell_refinement 'Stoe DIF4'
_computing_data_collection 'Stoe DIF4'
_computing_data_reduction 'local programs'
_computing_molecular_graphics 'Siemens SHELXTL'
_computing_publication_material 'SHELXTL and local programs'
_computing_structure_refinement 'Siemens SHELXTL'
_computing_structure_solution 'Siemens SHELXTL'
_diffrn_ambient_temperature 160(2)
_diffrn_measured_fraction_theta_full 0.479
_diffrn_measured_fraction_theta_max 0.479
_diffrn_measurement_device_type 'Stoe-Siemens diffractometer'
_diffrn_measurement_method '\w/\q scans'
_diffrn_radiation_monochromator graphite
_diffrn_radiation_source 'fine-focus sealed tube'
_diffrn_radiation_type MoK\a
_diffrn_radiation_wavelength 0.71073
_diffrn_reflns_av_R_equivalents 0.0000
_diffrn_reflns_av_sigmaI/netI 0.0589
_diffrn_reflns_limit_h_max 11
_diffrn_reflns_limit_h_min -11
_diffrn_reflns_limit_k_max 17
_diffrn_reflns_limit_k_min 0
_diffrn_reflns_limit_l_max 24
_diffrn_reflns_limit_l_min 0
_diffrn_reflns_number 2650
_diffrn_reflns_theta_full 24.98
_diffrn_reflns_theta_max 24.98
_diffrn_reflns_theta_min 2.58
_diffrn_standards_decay_% 0
_diffrn_standards_interval_time 60
_diffrn_standards_number 5
_exptl_absorpt_coefficient_mu 0.088
_exptl_absorpt_correction_type none
_exptl_crystal_colour red
_exptl_crystal_density_diffrn 1.174
_exptl_crystal_density_method 'not measured'
_exptl_crystal_description block
_exptl_crystal_F_000 1152
_exptl_crystal_size_max 0.54
_exptl_crystal_size_mid 0.42
_exptl_crystal_size_min 0.35
_refine_diff_density_max 0.211
_refine_diff_density_min -0.370
_refine_diff_density_rms 0.051
_refine_ls_extinction_method none
_refine_ls_goodness_of_fit_ref 1.012
_refine_ls_hydrogen_treatment mixed
_refine_ls_matrix_type full
_refine_ls_number_parameters 179
_refine_ls_number_reflns 2650
_refine_ls_number_restraints 0
_refine_ls_restrained_S_all 1.012
_refine_ls_R_factor_all 0.0990
_refine_ls_R_factor_gt 0.0424
_refine_ls_shift/su_max 0.001
_refine_ls_shift/su_mean 0.000
_refine_ls_structure_factor_coef Fsqd
_refine_ls_weighting_details 'w=1/[\s^2^(Fo^2^)+(0.0702P)^2^+1.6135P] where P=(Fo^2^+2Fc^2^)/3'
_refine_ls_weighting_scheme calc
_refine_ls_wR_factor_gt 0.1087
_refine_ls_wR_factor_ref 0.1307
_reflns_number_gt 1654
_reflns_number_total 2650
_reflns_threshold_expression >2sigma(I)
_cod_data_source_file ic970912a_5.cif
_cod_data_source_block compound_6
_cod_depositor_comments
;
The following automatic conversions were performed:

'_refine_ls_weighting_scheme' value 'calc
w=1/[\s^2^(Fo^2^)+(0.0702P)^2^+1.6135P] where P=(Fo^2^+2Fc^2^)/3' was
changed to 'calc'. New tag '_refine_ls_weighting_details' was
created. The value of the new tag was set to
'w=1/[\s^2^(Fo^2^)+(0.0702P)^2^+1.6135P] where P=(Fo^2^+2Fc^2^)/3'.

Automatic conversion script
Id: cif_fix_values 3143 2015-03-26 13:38:13Z robertas 
;
_cod_database_code 4323765

loop_
_symmetry_equiv_pos_as_xyz
'x, y, z'
'-x, y, -z+1/2'
'x+1/2, y+1/2, z'
'-x+1/2, y+1/2, -z+1/2'
'-x, -y, -z'
'x, -y, z-1/2'
'-x+1/2, -y+1/2, -z'
'x+1/2, -y+1/2, z-1/2'

loop_
_atom_site_label
_atom_site_type_symbol
_atom_site_fract_x
_atom_site_fract_y
_atom_site_fract_z
_atom_site_U_iso_or_equiv
_atom_site_adp_type
_atom_site_occupancy
_atom_site_calc_flag
_atom_site_refinement_flags
_atom_site_disorder_assembly
_atom_site_disorder_group
Mg Mg 0.0000 0.96217(7) 0.2500 0.0184(3) Uani 1 d S . .
N1 N 0.17144(19) 1.02456(13) 0.24061(9) 0.0241(5) Uani 1 d . . .
C11 C 0.1998(3) 1.11891(18) 0.25806(13) 0.0383(7) Uani 1 d . . .
H11A H 0.1524 1.1581 0.2241 0.046 Uiso 1 calc R . .
H11B H 0.2968 1.1294 0.2567 0.046 Uiso 1 calc R . .
C111 C 0.1618(2) 1.14929(17) 0.32421(12) 0.0294(6) Uani 1 d . . .
C112 C 0.1110(3) 1.23612(18) 0.33264(13) 0.0364(6) Uani 1 d . . .
H112 H 0.0917 1.2741 0.2954 0.044 Uiso 1 calc R . .
C113 C 0.0879(3) 1.2687(2) 0.39408(14) 0.0419(7) Uani 1 d . . .
H113 H 0.0542 1.3285 0.3986 0.050 Uiso 1 calc R . .
C114 C 0.1140(3) 1.2140(2) 0.44866(14) 0.0408(7) Uani 1 d . . .
H114 H 0.0985 1.2359 0.4908 0.049 Uiso 1 calc R . .
C115 C 0.1629(3) 1.1271(2) 0.44128(13) 0.0400(7) Uani 1 d . . .
H115 H 0.1802 1.0888 0.4784 0.048 Uiso 1 calc R . .
C116 C 0.1866(2) 1.09574(18) 0.37959(13) 0.0328(6) Uani 1 d . . .
H116 H 0.2207 1.0360 0.3753 0.039 Uiso 1 calc R . .
C12 C 0.2784(2) 0.98827(17) 0.20618(11) 0.0263(5) Uani 1 d . . .
H12A H 0.2597 0.9231 0.1972 0.032 Uiso 1 calc R . .
H12B H 0.3621 0.9917 0.2357 0.032 Uiso 1 calc R . .
C121 C 0.3029(2) 1.03456(16) 0.14131(11) 0.0228(5) Uani 1 d . . .
C122 C 0.4298(2) 1.03563(17) 0.11886(12) 0.0289(6) Uani 1 d . . .
H122 H 0.5023 1.0075 0.1444 0.035 Uiso 1 calc R . .
C123 C 0.4520(3) 1.0766(2) 0.06045(12) 0.0366(6) Uani 1 d . . .
H123 H 0.5388 1.0759 0.0458 0.044 Uiso 1 calc R . .
C124 C 0.3481(3) 1.11875(19) 0.02313(13) 0.0379(7) Uani 1 d . . .
H124 H 0.3631 1.1470 -0.0172 0.046 Uiso 1 calc R . .
C125 C 0.2219(3) 1.11950(18) 0.04483(12) 0.0333(6) Uani 1 d . . .
H125 H 0.1502 1.1488 0.0195 0.040 Uiso 1 calc R . .
C126 C 0.1996(2) 1.07751(16) 0.10354(11) 0.0271(5) Uani 1 d . . .
H126 H 0.1125 1.0783 0.1179 0.033 Uiso 1 calc R . .
N2 N 0.04783(19) 0.84746(12) 0.31997(9) 0.0218(4) Uani 1 d . . .
C21 C -0.0121(2) 0.76610(15) 0.28598(10) 0.0242(5) Uani 1 d . . .
H21A H -0.1094 0.7652 0.2900 0.029 Uiso 1 calc R . .
H21B H 0.0273 0.7105 0.3072 0.029 Uiso 1 calc R . .
C22 C 0.1944(2) 0.83429(17) 0.33293(12) 0.0297(6) Uani 1 d . . .
H22A H 0.2341 0.8876 0.3559 0.036 Uiso 1 calc R . .
H22B H 0.2335 0.8265 0.2913 0.036 Uiso 1 calc R . .
H22C H 0.2123 0.7800 0.3601 0.036 Uiso 1 calc R . .
C23 C -0.0073(3) 0.85675(18) 0.38430(11) 0.0325(6) Uani 1 d . . .
H23A H 0.0304 0.9111 0.4068 0.039 Uiso 1 calc R . .
H23B H 0.0162 0.8028 0.4111 0.039 Uiso 1 calc R . .
H23C H -0.1048 0.8625 0.3775 0.039 Uiso 1 calc R . .

loop_
_atom_site_aniso_label
_atom_site_aniso_U_11
_atom_site_aniso_U_22
_atom_site_aniso_U_33
_atom_site_aniso_U_23
_atom_site_aniso_U_13
_atom_site_aniso_U_12
Mg 0.0214(6) 0.0175(5) 0.0166(5) 0.000 0.0041(4) 0.000
N1 0.0260(10) 0.0234(10) 0.0238(11) -0.0066(8) 0.0073(8) -0.0055(8)
C11 0.0484(16) 0.0329(14) 0.0364(15) -0.0103(12) 0.0191(13) -0.0195(12)
C111 0.0281(13) 0.0304(14) 0.0311(14) -0.0084(11) 0.0099(11) -0.0141(10)
C112 0.0419(16) 0.0320(14) 0.0373(15) -0.0036(12) 0.0132(12) -0.0088(12)
C113 0.0415(16) 0.0347(15) 0.0529(19) -0.0113(14) 0.0214(14) -0.0056(12)
C114 0.0402(16) 0.0499(18) 0.0343(15) -0.0200(14) 0.0141(12) -0.0136(13)
C115 0.0379(15) 0.0534(18) 0.0284(14) -0.0037(13) 0.0012(12) -0.0057(13)
C116 0.0293(13) 0.0336(14) 0.0361(15) -0.0072(12) 0.0062(11) -0.0035(11)
C12 0.0217(12) 0.0319(13) 0.0250(12) 0.0022(10) 0.0004(10) 0.0006(10)
C121 0.0240(12) 0.0245(12) 0.0202(12) -0.0062(10) 0.0035(9) -0.0035(10)
C122 0.0253(12) 0.0343(13) 0.0275(13) -0.0053(11) 0.0048(10) -0.0001(11)
C123 0.0313(14) 0.0511(17) 0.0294(14) -0.0083(13) 0.0132(11) -0.0074(12)
C124 0.0469(17) 0.0473(17) 0.0208(13) -0.0002(12) 0.0098(11) -0.0123(13)
C125 0.0358(15) 0.0403(15) 0.0232(13) 0.0018(11) -0.0010(11) -0.0021(12)
C126 0.0248(12) 0.0320(13) 0.0248(13) -0.0036(11) 0.0036(10) -0.0012(10)
N2 0.0271(10) 0.0204(10) 0.0177(9) -0.0002(8) 0.0008(8) 0.0006(8)
C21 0.0305(13) 0.0202(12) 0.0215(13) 0.0026(10) 0.0007(10) -0.0011(10)
C22 0.0299(14) 0.0297(13) 0.0281(13) 0.0013(11) -0.0054(10) 0.0043(11)
C23 0.0458(16) 0.0350(15) 0.0170(12) 0.0022(11) 0.0040(11) 0.0016(12)

loop_
_atom_type_symbol
_atom_type_description
_atom_type_scat_dispersion_real
_atom_type_scat_dispersion_imag
_atom_type_scat_source
C C 0.0033 0.0016 'International Tables Vol C Tables 4.2.6.8 and 6.1.1.4'
H H 0.0000 0.0000 'International Tables Vol C Tables 4.2.6.8 and 6.1.1.4'
N N 0.0061 0.0033 'International Tables Vol C Tables 4.2.6.8 and 6.1.1.4'
Mg Mg 0.0486 0.0363 'International Tables Vol C Tables 4.2.6.8 and 6.1.1.4'

loop_
_geom_angle_atom_site_label_1
_geom_angle_atom_site_label_2
_geom_angle_atom_site_label_3
_geom_angle
_geom_angle_site_symmetry_1
_geom_angle_site_symmetry_3
_geom_angle_publ_flag
N1 Mg N1 124.75(12) 2 . ?
N1 Mg N2 106.04(8) 2 2 ?
N1 Mg N2 115.01(7) . 2 ?
N1 Mg N2 115.01(7) 2 . ?
N1 Mg N2 106.04(8) . . ?
N2 Mg N2 82.15(10) 2 . ?
C12 N1 C11 109.57(19) . . ?
C12 N1 Mg 124.96(15) . . ?
C11 N1 Mg 124.80(16) . . ?
N1 C11 C111 116.2(2) . . ?
C116 C111 C112 117.3(2) . . ?
C116 C111 C11 121.8(2) . . ?
C112 C111 C11 120.6(2) . . ?
C113 C112 C111 121.6(3) . . ?
C114 C113 C112 120.0(3) . . ?
C115 C114 C113 119.4(2) . . ?
C114 C115 C116 120.1(3) . . ?
C111 C116 C115 121.7(3) . . ?
N1 C12 C121 116.67(19) . . ?
C126 C121 C122 118.0(2) . . ?
C126 C121 C12 120.8(2) . . ?
C122 C121 C12 121.2(2) . . ?
C123 C122 C121 121.4(2) . . ?
C122 C123 C124 120.1(2) . . ?
C123 C124 C125 119.5(2) . . ?
C124 C125 C126 120.2(2) . . ?
C121 C126 C125 120.8(2) . . ?
C21 N2 C22 109.29(17) . . ?
C21 N2 C23 108.82(18) . . ?
C22 N2 C23 107.53(18) . . ?
C21 N2 Mg 104.69(13) . . ?
C22 N2 Mg 111.21(14) . . ?
C23 N2 Mg 115.17(14) . . ?
N2 C21 C21 111.19(15) . 2 ?

loop_
_geom_bond_atom_site_label_1
_geom_bond_atom_site_label_2
_geom_bond_distance
_geom_bond_site_symmetry_2
_geom_bond_publ_flag
Mg N1 1.9778(19) 2 ?
Mg N1 1.9778(19) . ?
Mg N2 2.236(2) 2 ?
Mg N2 2.236(2) . ?
N1 C12 1.444(3) . ?
N1 C11 1.454(3) . ?
C11 C111 1.512(3) . ?
C111 C116 1.385(4) . ?
C111 C112 1.391(4) . ?
C112 C113 1.388(4) . ?
C113 C114 1.383(4) . ?
C114 C115 1.381(4) . ?
C115 C116 1.389(4) . ?
C12 C121 1.535(3) . ?
C121 C126 1.386(3) . ?
C121 C122 1.397(3) . ?
C122 C123 1.378(4) . ?
C123 C124 1.381(4) . ?
C124 C125 1.384(4) . ?
C125 C126 1.390(3) . ?
N2 C21 1.483(3) . ?
N2 C22 1.484(3) . ?
N2 C23 1.486(3) . ?
C21 C21 1.519(4) 2 ?
